data_1572255
loop_
_publ_author_name
'Laorenza, Daniel W.'
'Mullin, Kathleen R.'
'Weiss, Leah R.'
'Bayliss, Sam L.'
'Deb, Pratiti'
'Awschalom, David D.'
'Rondinelli, James M.'
'Freedman, Danna E.'

_publ_section_title
;
 Coherent spin-control of <i>S</i> = 1 vanadium and molybdenum complexes.
;
_journal_issue 34
_journal_name_full 'Chemical science'
_journal_page_first 14016
_journal_page_last 14026
_journal_paper_doi 10.1039/d4sc03107e
_journal_volume 15
_journal_year 2024
_chemical_formula_moiety 'C16 H44 Si4 V, C16 H32 Li O8'
_chemical_formula_sum 'C32 H76 Li O8 Si4 V'
_chemical_formula_weight 759.16
_chemical_name_systematic 'bis(12-crown-4)lithium tetrakis(trimethylsilylmethyl)vanadate'
_chemical_properties_physical Moisture-sensitive,Oxygen-sensitive,Pyrophoric
_space_group_crystal_system monoclinic
_space_group_IT_number 14
_space_group_name_Hall '-P 2ybc'
_space_group_name_H-M_alt 'P 1 21/c 1'
_atom_sites_solution_hydrogens geom
_atom_sites_solution_primary dual
_audit_creation_date 2022-10-10
_audit_creation_method
;
Olex2 1.3
(compiled 2020.11.12 svn.r5f609507 for OlexSys, GUI svn.r6408)
;
_audit_update_record
;
2024-02-23 deposited with the CCDC.	2024-07-26 downloaded from the CCDC.
;
_cell_angle_alpha 90
_cell_angle_beta 104.167(2)
_cell_angle_gamma 90
_cell_formula_units_Z 4
_cell_length_a 10.4055(2)
_cell_length_b 21.3852(3)
_cell_length_c 20.4877(4)
_cell_measurement_reflns_used 36131
_cell_measurement_temperature 100.00(10)
_cell_measurement_theta_max 30.9110
_cell_measurement_theta_min 2.2180
_cell_volume 4420.34(14)
_computing_cell_refinement 'CrysAlisPro 1.171.41.71a (Rigaku OD, 2020)'
_computing_data_collection 'CrysAlisPro 1.171.41.71a (Rigaku OD, 2020)'
_computing_data_reduction 'CrysAlisPro 1.171.41.71a (Rigaku OD, 2020)'
_computing_molecular_graphics 'Olex2 1.3 (Dolomanov et al., 2009)'
_computing_publication_material 'Olex2 1.3 (Dolomanov et al., 2009)'
_computing_structure_refinement 'XL  (Sheldrick, 2008)'
_computing_structure_solution 'SHELXT 2014/5 (Sheldrick, 2014)'
_diffrn_ambient_environment N~2~
_diffrn_ambient_temperature 100.00(10)
_diffrn_detector 'Hybrid Pixel Array Detector'
_diffrn_detector_area_resol_mean 10.0000
_diffrn_detector_type HyPix
_diffrn_measured_fraction_theta_full 0.999
_diffrn_measured_fraction_theta_max 0.840
_diffrn_measurement_details
;
List of Runs (angles in degrees, time in seconds):

  # Type    Start    End  Width  t~exp~   \w     \q     \k     \f   Frames
#--------------------------------------------------------------------------
  1  \w    -50.00 -23.78   0.38   15.00    --    5.03 -40.00 -31.00   69
  2  \w     -7.00  51.14   0.38   15.00    --    5.03  40.00 122.00  153
  3  \w    -70.00   3.72   0.38   15.00    --    5.03 -19.00 120.00  194
  4  \w    -11.00  38.02   0.38   15.00    --    5.03 -99.00 -60.00  129
  5  \w    -70.00   3.72   0.38   15.00    --    5.03 -19.00-150.00  194
  6  \w    -65.00 -20.92   0.38   15.00    --    5.03 -77.00 150.00  116
  7  \w     -5.00  25.40   0.38   15.00    --    5.03  37.00-150.00   80
  8  \w     51.00  77.22   0.38   15.00    --    5.03  37.00-150.00   69
  9  \w    -23.00  21.08   0.38   15.00    --   -5.49 -99.00-150.00  116
;
_diffrn_measurement_device 'four-circle diffractometer'
_diffrn_measurement_device_type 'XtaLAB Synergy, Single source at offset/far, HyPix'
_diffrn_measurement_method '\w scans'
_diffrn_orient_matrix_type 'CrysAlisPro convention (1999,Acta A55,543-557)'
_diffrn_orient_matrix_UB_11 0.0386607000
_diffrn_orient_matrix_UB_12 0.0115696000
_diffrn_orient_matrix_UB_13 0.0310764000
_diffrn_orient_matrix_UB_21 -0.0580398000
_diffrn_orient_matrix_UB_22 0.0120587000
_diffrn_orient_matrix_UB_23 0.0077268000
_diffrn_orient_matrix_UB_31 -0.0088539000
_diffrn_orient_matrix_UB_32 -0.0286563000
_diffrn_orient_matrix_UB_33 0.0157834000
_diffrn_radiation_monochromator mirror
_diffrn_radiation_probe x-ray
_diffrn_radiation_type 'Mo K\a'
_diffrn_radiation_wavelength 0.71073
_diffrn_reflns_av_R_equivalents 0.0410
_diffrn_reflns_av_unetI/netI 0.0320
_diffrn_reflns_Laue_measured_fraction_full 0.999
_diffrn_reflns_Laue_measured_fraction_max 0.840
_diffrn_reflns_limit_h_max 14
_diffrn_reflns_limit_h_min -14
_diffrn_reflns_limit_k_max 28
_diffrn_reflns_limit_k_min -30
_diffrn_reflns_limit_l_max 26
_diffrn_reflns_limit_l_min -28
_diffrn_reflns_number 66678
_diffrn_reflns_point_group_measured_fraction_full 0.999
_diffrn_reflns_point_group_measured_fraction_max 0.840
_diffrn_reflns_theta_full 25.242
_diffrn_reflns_theta_max 31.100
_diffrn_reflns_theta_min 2.163
_diffrn_source 'micro-focus sealed X-ray tube'
_diffrn_source_type 'PhotonJet (Mo) X-ray Source'
_exptl_absorpt_coefficient_mu 0.373
_exptl_absorpt_correction_T_max 1.00000
_exptl_absorpt_correction_T_min 0.39627
_exptl_absorpt_correction_type multi-scan
_exptl_absorpt_process_details
;
CrysAlisPro 1.171.41.71a (Rigaku Oxford Diffraction, 2020)
Empirical absorption correction using spherical harmonics,
implemented in SCALE3 ABSPACK scaling algorithm.
;
_exptl_crystal_colour 'metallic reddish violet'
_exptl_crystal_colour_lustre metallic
_exptl_crystal_colour_modifier reddish
_exptl_crystal_colour_primary violet
_exptl_crystal_density_diffrn 1.141
_exptl_crystal_description needle
_exptl_crystal_F_000 1656
_exptl_crystal_preparation 'Magnetic properties'
_exptl_crystal_recrystallization_method layering
_exptl_crystal_size_max 0.65
_exptl_crystal_size_mid 0.2
_exptl_crystal_size_min 0.078
_refine_diff_density_max 0.390
_refine_diff_density_min -0.362
_refine_diff_density_rms 0.050
_refine_ls_extinction_method none
_refine_ls_goodness_of_fit_ref 1.058
_refine_ls_hydrogen_treatment constr
_refine_ls_matrix_type full
_refine_ls_number_parameters 427
_refine_ls_number_reflns 11931
_refine_ls_number_restraints 0
_refine_ls_restrained_S_all 1.058
_refine_ls_R_factor_all 0.0438
_refine_ls_R_factor_gt 0.0322
_refine_ls_shift/su_max 0.003
_refine_ls_shift/su_mean 0.000
_refine_ls_structure_factor_coef Fsqd
_refine_ls_weighting_details 'w=1/[\s^2^(Fo^2^)+(0.0390P)^2^+0.9894P] where P=(Fo^2^+2Fc^2^)/3'
_refine_ls_weighting_scheme calc
_refine_ls_wR_factor_gt 0.0787
_refine_ls_wR_factor_ref 0.0828
_reflns_Friedel_coverage 0.000
_reflns_number_gt 9710
_reflns_number_total 11931
_reflns_threshold_expression 'I > 2\s(I)'
_cod_data_source_file d4sc03107e2.cif
_cod_data_source_block dwl_4_59
_cod_depositor_comments 'Adding full bibliography for 1572252--1572256.cif.'
_cod_database_code 1572255
_shelx_shelxl_version_number 2018/3
_chemical_oxdiff_formula 'V Si4 C32 Li O8 H60'
_chemical_oxdiff_usercomment 'purple needles'
_shelx_space_group_comment
;
The symmetry employed for this shelxl refinement is uniquely defined
by the following loop, which should always be used as a source of
symmetry information in preference to the above space-group names.
They are only intended as comments.
;
_shelx_estimated_absorpt_t_max 0.972
_shelx_estimated_absorpt_t_min 0.794
_reflns_odcompleteness_completeness 99.85
_reflns_odcompleteness_iscentric 1
_reflns_odcompleteness_theta 26.32
_olex2_refinement_description
;
1. Fixed Uiso
 At 1.2 times of:
  All C(H,H) groups
 At 1.5 times of:
  All C(H,H,H) groups
2.a Secondary CH2 refined with riding coordinates:
 C1(H1A,H1B), C5(H5A,H5B), C9(H9A,H9B), C13(H13A,H13B), C17(H17A,H17B),
 C18(H18A,H18B), C19(H19A,H19B), C20(H20A,H20B), C21(H21A,H21B), C22(H22A,H22B),
  C23(H23A,H23B), C24(H24A,H24B), C25(H25A,H25B), C26(H26A,H26B), C27(H27A,
 H27B), C28(H28A,H28B), C29(H29A,H29B), C30(H30A,H30B), C31(H31A,H31B),
 C32(H32A,H32B)
2.b Idealised Me refined as rotating group:
 C2(H2A,H2B,H2C), C3(H3A,H3B,H3C), C4(H4A,H4B,H4C), C6(H6A,H6B,H6C), C7(H7A,
 H7B,H7C), C8(H8A,H8B,H8C), C10(H10A,H10B,H10C), C11(H11A,H11B,H11C), C12(H12A,
 H12B,H12C), C14(H14A,H14B,H14C), C15(H15A,H15B,H15C), C16(H16A,H16B,H16C)
;
_olex2_submission_special_instructions 'No special instructions were received'
_oxdiff_exptl_absorpt_empirical_details
;
Empirical correction (ABSPACK) includes:
- Absorption correction using spherical harmonics
- Frame scaling
;
_oxdiff_exptl_absorpt_empirical_full_max 1.795
_oxdiff_exptl_absorpt_empirical_full_min 0.380

loop_
_space_group_symop_operation_xyz
'x, y, z'
'-x, y+1/2, -z+1/2'
'-x, -y, -z'
'x, -y-1/2, z-1/2'

loop_
_atom_site_label
_atom_site_type_symbol
_atom_site_fract_x
_atom_site_fract_y
_atom_site_fract_z
_atom_site_U_iso_or_equiv
_atom_site_adp_type
_atom_site_occupancy
_atom_site_site_symmetry_order
_atom_site_calc_flag
_atom_site_refinement_flags_posn
_atom_site_refinement_flags_adp
_atom_site_refinement_flags_occupancy
_atom_site_disorder_assembly
_atom_site_disorder_group
V1 V 0.81241(2) 0.25264(2) 0.60407(2) 0.01326(5) Uani 1 1 d . . . . .
Si1 Si 0.93400(3) 0.12078(2) 0.54011(2) 0.01598(7) Uani 1 1 d . . . . .
Si2 Si 1.03587(3) 0.24161(2) 0.76120(2) 0.01762(7) Uani 1 1 d . . . . .
Si3 Si 0.91125(3) 0.39585(2) 0.55289(2) 0.01608(7) Uani 1 1 d . . . . .
Si4 Si 0.50739(3) 0.24814(2) 0.48385(2) 0.01719(7) Uani 1 1 d . . . . .
C1 C 0.92866(12) 0.20652(5) 0.54775(6) 0.0183(2) Uani 1 1 d . . . . .
H1A H 0.900944 0.223220 0.501350 0.022 Uiso 1 1 calc R U . . .
H1B H 1.021180 0.220455 0.566151 0.022 Uiso 1 1 calc R U . . .
C2 C 1.04859(13) 0.09446(6) 0.48722(7) 0.0251(3) Uani 1 1 d . . . . .
H2A H 1.019984 0.112809 0.442160 0.038 Uiso 1 1 calc R U . . .
H2B H 1.046299 0.048755 0.483684 0.038 Uiso 1 1 calc R U . . .
H2C H 1.139140 0.108124 0.508300 0.038 Uiso 1 1 calc R U . . .
C3 C 0.76650(12) 0.08657(6) 0.50075(7) 0.0235(3) Uani 1 1 d . . . . .
H3A H 0.705030 0.096646 0.528624 0.035 Uiso 1 1 calc R U . . .
H3B H 0.774150 0.041068 0.497499 0.035 Uiso 1 1 calc R U . . .
H3C H 0.733023 0.104178 0.455620 0.035 Uiso 1 1 calc R U . . .
C4 C 0.99104(12) 0.08095(6) 0.62408(6) 0.0219(3) Uani 1 1 d . . . . .
H4A H 1.081678 0.094213 0.645567 0.033 Uiso 1 1 calc R U . . .
H4B H 0.989105 0.035528 0.617595 0.033 Uiso 1 1 calc R U . . .
H4C H 0.932064 0.092366 0.652845 0.033 Uiso 1 1 calc R U . . .
C5 C 0.87054(12) 0.22522(5) 0.70576(6) 0.0170(2) Uani 1 1 d . . . . .
H5A H 0.805110 0.243639 0.728071 0.020 Uiso 1 1 calc R U . . .
H5B H 0.858374 0.179331 0.706404 0.020 Uiso 1 1 calc R U . . .
C6 C 1.17537(14) 0.22932(8) 0.71929(8) 0.0338(3) Uani 1 1 d . . . . .
H6A H 1.172295 0.186412 0.702187 0.051 Uiso 1 1 calc R U . . .
H6B H 1.260155 0.236361 0.751984 0.051 Uiso 1 1 calc R U . . .
H6C H 1.166499 0.258784 0.681805 0.051 Uiso 1 1 calc R U . . .
C7 C 1.07219(15) 0.19029(7) 0.83786(8) 0.0346(3) Uani 1 1 d . . . . .
H7A H 1.007519 0.198639 0.864432 0.052 Uiso 1 1 calc R U . . .
H7B H 1.161658 0.199138 0.865161 0.052 Uiso 1 1 calc R U . . .
H7C H 1.066359 0.146313 0.824010 0.052 Uiso 1 1 calc R U . . .
C8 C 1.04853(15) 0.32476(6) 0.79080(8) 0.0359(4) Uani 1 1 d . . . . .
H8A H 1.024017 0.352778 0.751880 0.054 Uiso 1 1 calc R U . . .
H8B H 1.139765 0.333543 0.815760 0.054 Uiso 1 1 calc R U . . .
H8C H 0.988432 0.331460 0.820252 0.054 Uiso 1 1 calc R U . . .
C9 C 0.82465(12) 0.35148(5) 0.60565(6) 0.0184(2) Uani 1 1 d . . . . .
H9A H 0.732414 0.367255 0.595118 0.022 Uiso 1 1 calc R U . . .
H9B H 0.865426 0.363568 0.652820 0.022 Uiso 1 1 calc R U . . .
C10 C 0.83405(14) 0.38198(6) 0.46158(6) 0.0263(3) Uani 1 1 d . . . . .
H10A H 0.846769 0.338184 0.450533 0.039 Uiso 1 1 calc R U . . .
H10B H 0.875902 0.409252 0.434336 0.039 Uiso 1 1 calc R U . . .
H10C H 0.739021 0.391222 0.452014 0.039 Uiso 1 1 calc R U . . .
C11 C 1.08970(13) 0.37254(6) 0.56941(8) 0.0301(3) Uani 1 1 d . . . . .
H11A H 1.131573 0.376947 0.617530 0.045 Uiso 1 1 calc R U . . .
H11B H 1.135086 0.399535 0.543518 0.045 Uiso 1 1 calc R U . . .
H11C H 1.095885 0.328916 0.555831 0.045 Uiso 1 1 calc R U . . .
C12 C 0.90450(15) 0.48277(6) 0.56859(7) 0.0266(3) Uani 1 1 d . . . . .
H12A H 0.812215 0.496989 0.555528 0.040 Uiso 1 1 calc R U . . .
H12B H 0.956317 0.504990 0.541879 0.040 Uiso 1 1 calc R U . . .
H12C H 0.941467 0.491383 0.616494 0.040 Uiso 1 1 calc R U . . .
C13 C 0.61083(11) 0.22853(5) 0.56816(6) 0.0169(2) Uani 1 1 d . . . . .
H13A H 0.606312 0.182507 0.572306 0.020 Uiso 1 1 calc R U . . .
H13B H 0.564591 0.246229 0.600824 0.020 Uiso 1 1 calc R U . . .
C14 C 0.35045(14) 0.20082(7) 0.46244(8) 0.0320(3) Uani 1 1 d . . . . .
H14A H 0.372384 0.156206 0.466804 0.048 Uiso 1 1 calc R U . . .
H14B H 0.301820 0.209835 0.416075 0.048 Uiso 1 1 calc R U . . .
H14C H 0.295333 0.211749 0.493289 0.048 Uiso 1 1 calc R U . . .
C15 C 0.59067(14) 0.23424(6) 0.41363(7) 0.0268(3) Uani 1 1 d . . . . .
H15A H 0.674233 0.257559 0.422460 0.040 Uiso 1 1 calc R U . . .
H15B H 0.532547 0.248420 0.371051 0.040 Uiso 1 1 calc R U . . .
H15C H 0.608734 0.189492 0.410695 0.040 Uiso 1 1 calc R U . . .
C16 C 0.45694(14) 0.33274(6) 0.47914(7) 0.0268(3) Uani 1 1 d . . . . .
H16A H 0.391554 0.339343 0.505709 0.040 Uiso 1 1 calc R U . . .
H16B H 0.417959 0.344150 0.432133 0.040 Uiso 1 1 calc R U . . .
H16C H 0.535002 0.358830 0.497126 0.040 Uiso 1 1 calc R U . . .
O1 O 0.46176(8) 0.49773(4) 0.13057(4) 0.01847(17) Uani 1 1 d . . . . .
O2 O 0.45285(8) 0.39600(4) 0.21094(4) 0.01902(17) Uani 1 1 d . . . . .
O3 O 0.68374(8) 0.43926(4) 0.29371(4) 0.01878(17) Uani 1 1 d . . . . .
O4 O 0.69436(8) 0.54154(4) 0.21263(4) 0.01975(18) Uani 1 1 d . . . . .
O5 O 0.27624(8) 0.50246(4) 0.22413(4) 0.01811(17) Uani 1 1 d . . . . .
O6 O 0.44081(8) 0.46133(4) 0.34150(4) 0.01779(17) Uani 1 1 d . . . . .
O7 O 0.59645(8) 0.56423(4) 0.33687(4) 0.01895(17) Uani 1 1 d . . . . .
O8 O 0.43174(8) 0.60506(4) 0.21891(4) 0.01967(18) Uani 1 1 d . . . . .
C17 C 0.45322(13) 0.43704(6) 0.10118(6) 0.0204(2) Uani 1 1 d . . . . .
H17A H 0.542938 0.420828 0.102500 0.025 Uiso 1 1 calc R U . . .
H17B H 0.401826 0.438658 0.053658 0.025 Uiso 1 1 calc R U . . .
C18 C 0.38493(12) 0.39544(6) 0.14153(6) 0.0195(2) Uani 1 1 d . . . . .
H18A H 0.292684 0.409977 0.136483 0.023 Uiso 1 1 calc R U . . .
H18B H 0.381715 0.352152 0.124076 0.023 Uiso 1 1 calc R U . . .
C19 C 0.56400(12) 0.35487(5) 0.22730(6) 0.0207(2) Uani 1 1 d . . . . .
H19A H 0.616339 0.357874 0.193050 0.025 Uiso 1 1 calc R U . . .
H19B H 0.534184 0.311084 0.229082 0.025 Uiso 1 1 calc R U . . .
C20 C 0.64634(12) 0.37500(5) 0.29519(6) 0.0197(2) Uani 1 1 d . . . . .
H20A H 0.594884 0.369105 0.329477 0.024 Uiso 1 1 calc R U . . .
H20B H 0.726892 0.348687 0.307934 0.024 Uiso 1 1 calc R U . . .
C21 C 0.79861(12) 0.44846(6) 0.26917(7) 0.0217(3) Uani 1 1 d . . . . .
H21A H 0.790376 0.425419 0.226436 0.026 Uiso 1 1 calc R U . . .
H21B H 0.878167 0.433041 0.302321 0.026 Uiso 1 1 calc R U . . .
C22 C 0.81039(12) 0.51773(6) 0.25792(6) 0.0209(2) Uani 1 1 d . . . . .
H22A H 0.824526 0.539887 0.301532 0.025 Uiso 1 1 calc R U . . .
H22B H 0.888279 0.525670 0.239405 0.025 Uiso 1 1 calc R U . . .
C23 C 0.68901(12) 0.53060(6) 0.14351(6) 0.0204(2) Uani 1 1 d . . . . .
H23A H 0.718805 0.487602 0.136969 0.025 Uiso 1 1 calc R U . . .
H23B H 0.746616 0.560580 0.127194 0.025 Uiso 1 1 calc R U . . .
C24 C 0.54624(12) 0.53945(6) 0.10614(6) 0.0198(2) Uani 1 1 d . . . . .
H24A H 0.519177 0.583120 0.111680 0.024 Uiso 1 1 calc R U . . .
H24B H 0.536850 0.531842 0.057529 0.024 Uiso 1 1 calc R U . . .
C25 C 0.22055(12) 0.49118(6) 0.27999(6) 0.0184(2) Uani 1 1 d . . . . .
H25A H 0.128017 0.476302 0.264315 0.022 Uiso 1 1 calc R U . . .
H25B H 0.220814 0.530014 0.306325 0.022 Uiso 1 1 calc R U . . .
C26 C 0.30557(12) 0.44181(5) 0.32258(6) 0.0182(2) Uani 1 1 d . . . . .
H26A H 0.273375 0.434081 0.363509 0.022 Uiso 1 1 calc R U . . .
H26B H 0.298512 0.402210 0.296919 0.022 Uiso 1 1 calc R U . . .
C27 C 0.47107(12) 0.50222(6) 0.39810(6) 0.0193(2) Uani 1 1 d . . . . .
H27A H 0.477031 0.478462 0.440213 0.023 Uiso 1 1 calc R U . . .
H27B H 0.401378 0.534506 0.394060 0.023 Uiso 1 1 calc R U . . .
C28 C 0.60241(12) 0.53217(6) 0.39863(6) 0.0194(2) Uani 1 1 d . . . . .
H28A H 0.626308 0.562090 0.436552 0.023 Uiso 1 1 calc R U . . .
H28B H 0.672058 0.499612 0.405398 0.023 Uiso 1 1 calc R U . . .
C29 C 0.54446(12) 0.62626(5) 0.33481(6) 0.0205(2) Uani 1 1 d . . . . .
H29A H 0.609231 0.654368 0.364231 0.025 Uiso 1 1 calc R U . . .
H29B H 0.461422 0.626514 0.350227 0.025 Uiso 1 1 calc R U . . .
C30 C 0.51820(13) 0.64734(5) 0.26255(6) 0.0208(2) Uani 1 1 d . . . . .
H30A H 0.477766 0.689518 0.258180 0.025 Uiso 1 1 calc R U . . .
H30B H 0.603127 0.650097 0.249068 0.025 Uiso 1 1 calc R U . . .
C31 C 0.29485(12) 0.61470(6) 0.21582(7) 0.0203(2) Uani 1 1 d . . . . .
H31A H 0.261023 0.651465 0.187436 0.024 Uiso 1 1 calc R U . . .
H31B H 0.281667 0.621933 0.261467 0.024 Uiso 1 1 calc R U . . .
C32 C 0.22324(12) 0.55614(6) 0.18557(6) 0.0199(2) Uani 1 1 d . . . . .
H32A H 0.127771 0.560025 0.184104 0.024 Uiso 1 1 calc R U . . .
H32B H 0.232104 0.551116 0.138835 0.024 Uiso 1 1 calc R U . . .
Li1 Li 0.5034(2) 0.50004(9) 0.24693(11) 0.0211(4) Uani 1 1 d . . . . .

loop_
_atom_site_aniso_label
_atom_site_aniso_U_11
_atom_site_aniso_U_22
_atom_site_aniso_U_33
_atom_site_aniso_U_23
_atom_site_aniso_U_13
_atom_site_aniso_U_12
V1 0.01379(9) 0.01179(9) 0.01369(10) 0.00047(7) 0.00238(7) -0.00055(7)
Si1 0.01621(15) 0.01418(14) 0.01776(16) -0.00114(12) 0.00452(12) 0.00078(11)
Si2 0.01629(16) 0.01583(15) 0.01812(17) -0.00063(12) -0.00086(12) -0.00046(12)
Si3 0.01808(16) 0.01370(14) 0.01724(16) -0.00079(12) 0.00584(12) -0.00292(11)
Si4 0.01751(16) 0.01480(15) 0.01658(17) 0.00098(12) -0.00099(12) -0.00003(11)
C1 0.0200(6) 0.0151(5) 0.0204(6) -0.0004(4) 0.0057(5) 0.0001(4)
C2 0.0272(7) 0.0222(6) 0.0292(7) -0.0028(5) 0.0134(5) 0.0010(5)
C3 0.0208(6) 0.0205(6) 0.0277(7) -0.0050(5) 0.0029(5) -0.0005(5)
C4 0.0215(6) 0.0203(6) 0.0238(6) 0.0022(5) 0.0056(5) 0.0016(5)
C5 0.0176(5) 0.0160(5) 0.0161(6) 0.0009(4) 0.0015(4) -0.0016(4)
C6 0.0206(7) 0.0443(8) 0.0355(8) -0.0071(7) 0.0051(6) -0.0049(6)
C7 0.0283(7) 0.0384(8) 0.0297(8) 0.0114(6) -0.0070(6) -0.0054(6)
C8 0.0307(7) 0.0228(6) 0.0436(9) -0.0098(6) -0.0115(6) 0.0036(5)
C9 0.0233(6) 0.0140(5) 0.0190(6) 0.0006(4) 0.0074(5) -0.0002(4)
C10 0.0364(7) 0.0241(6) 0.0182(6) 0.0017(5) 0.0064(5) -0.0027(5)
C11 0.0204(6) 0.0258(7) 0.0449(9) -0.0062(6) 0.0091(6) -0.0047(5)
C12 0.0380(8) 0.0163(6) 0.0318(7) -0.0014(5) 0.0203(6) -0.0055(5)
C13 0.0169(5) 0.0163(5) 0.0162(6) 0.0017(4) 0.0015(4) -0.0012(4)
C14 0.0240(7) 0.0301(7) 0.0349(8) 0.0037(6) -0.0062(6) -0.0065(5)
C15 0.0352(7) 0.0246(6) 0.0193(6) 0.0002(5) 0.0044(5) 0.0020(5)
C16 0.0322(7) 0.0208(6) 0.0239(7) 0.0011(5) 0.0004(5) 0.0060(5)
O1 0.0198(4) 0.0173(4) 0.0200(4) -0.0017(3) 0.0082(3) 0.0001(3)
O2 0.0204(4) 0.0204(4) 0.0158(4) -0.0023(3) 0.0037(3) 0.0045(3)
O3 0.0205(4) 0.0156(4) 0.0212(4) -0.0026(3) 0.0069(3) 0.0019(3)
O4 0.0180(4) 0.0224(4) 0.0181(4) -0.0018(3) 0.0031(3) 0.0049(3)
O5 0.0205(4) 0.0183(4) 0.0171(4) 0.0022(3) 0.0076(3) 0.0040(3)
O6 0.0181(4) 0.0187(4) 0.0165(4) -0.0057(3) 0.0039(3) -0.0008(3)
O7 0.0228(4) 0.0152(4) 0.0198(4) -0.0006(3) 0.0071(3) 0.0030(3)
O8 0.0170(4) 0.0200(4) 0.0228(5) -0.0037(3) 0.0065(3) 0.0010(3)
C17 0.0239(6) 0.0212(6) 0.0166(6) -0.0047(5) 0.0056(5) 0.0000(5)
C18 0.0189(6) 0.0218(6) 0.0169(6) -0.0041(5) 0.0028(5) -0.0018(4)
C19 0.0244(6) 0.0158(5) 0.0213(6) -0.0017(5) 0.0042(5) 0.0053(5)
C20 0.0246(6) 0.0148(5) 0.0192(6) 0.0006(4) 0.0044(5) 0.0035(4)
C21 0.0171(6) 0.0221(6) 0.0263(7) -0.0003(5) 0.0061(5) 0.0045(5)
C22 0.0153(5) 0.0228(6) 0.0230(6) -0.0019(5) 0.0015(5) 0.0012(4)
C23 0.0197(6) 0.0232(6) 0.0202(6) -0.0002(5) 0.0083(5) 0.0007(5)
C24 0.0226(6) 0.0206(6) 0.0172(6) 0.0032(5) 0.0066(5) 0.0011(5)
C25 0.0176(6) 0.0218(6) 0.0177(6) -0.0007(5) 0.0079(4) -0.0009(4)
C26 0.0193(6) 0.0168(5) 0.0193(6) -0.0016(4) 0.0062(4) -0.0027(4)
C27 0.0243(6) 0.0201(5) 0.0139(6) -0.0032(4) 0.0053(5) 0.0009(5)
C28 0.0218(6) 0.0191(5) 0.0161(6) -0.0016(4) 0.0023(5) 0.0011(4)
C29 0.0228(6) 0.0145(5) 0.0243(6) -0.0036(5) 0.0063(5) 0.0019(4)
C30 0.0236(6) 0.0138(5) 0.0261(7) -0.0019(5) 0.0083(5) -0.0020(4)
C31 0.0181(6) 0.0198(6) 0.0236(6) 0.0016(5) 0.0061(5) 0.0048(4)
C32 0.0188(6) 0.0219(6) 0.0183(6) 0.0025(5) 0.0032(5) 0.0046(5)
Li1 0.0211(10) 0.0212(10) 0.0211(11) -0.0017(8) 0.0054(8) 0.0017(8)

loop_
_atom_type_symbol
_atom_type_description
_atom_type_scat_dispersion_real
_atom_type_scat_dispersion_imag
_atom_type_scat_source
C C 0.0033 0.0016 'International Tables Vol C Tables 4.2.6.8 and 6.1.1.4'
H H 0.0000 0.0000 'International Tables Vol C Tables 4.2.6.8 and 6.1.1.4'
Li Li -0.0003 0.0001 'International Tables Vol C Tables 4.2.6.8 and 6.1.1.4'
O O 0.0106 0.0060 'International Tables Vol C Tables 4.2.6.8 and 6.1.1.4'
Si Si 0.0817 0.0704 'International Tables Vol C Tables 4.2.6.8 and 6.1.1.4'
V V 0.3005 0.5294 'International Tables Vol C Tables 4.2.6.8 and 6.1.1.4'

loop_
_geom_angle_atom_site_label_1
_geom_angle_atom_site_label_2
_geom_angle_atom_site_label_3
_geom_angle
_geom_angle_site_symmetry_1
_geom_angle_site_symmetry_3
_geom_angle_publ_flag
C1 V1 C9 115.77(5) . . ?
C1 V1 C13 110.44(5) . . ?
C5 V1 C1 110.28(5) . . ?
C5 V1 C9 105.14(5) . . ?
C5 V1 C13 107.30(5) . . ?
C13 V1 C9 107.47(5) . . ?
C1 Si1 C2 112.51(6) . . ?
C1 Si1 C3 112.31(6) . . ?
C1 Si1 C4 112.48(6) . . ?
C3 Si1 C2 106.74(6) . . ?
C3 Si1 C4 105.55(6) . . ?
C4 Si1 C2 106.77(6) . . ?
C5 Si2 C6 113.58(6) . . ?
C5 Si2 C7 111.71(6) . . ?
C5 Si2 C8 111.11(6) . . ?
C6 Si2 C7 106.32(7) . . ?
C8 Si2 C6 106.26(8) . . ?
C8 Si2 C7 107.48(7) . . ?
C9 Si3 C10 110.80(6) . . ?
C9 Si3 C11 111.39(6) . . ?
C9 Si3 C12 111.39(6) . . ?
C10 Si3 C11 107.63(7) . . ?
C10 Si3 C12 107.54(6) . . ?
C11 Si3 C12 107.92(6) . . ?
C13 Si4 C14 111.73(6) . . ?
C13 Si4 C15 114.11(6) . . ?
C13 Si4 C16 110.99(6) . . ?
C14 Si4 C16 106.89(7) . . ?
C15 Si4 C14 105.89(7) . . ?
C15 Si4 C16 106.78(6) . . ?
V1 C1 H1A 106.6 . . ?
V1 C1 H1B 106.6 . . ?
Si1 C1 V1 123.03(6) . . ?
Si1 C1 H1A 106.6 . . ?
Si1 C1 H1B 106.6 . . ?
H1A C1 H1B 106.5 . . ?
Si1 C2 H2A 109.5 . . ?
Si1 C2 H2B 109.5 . . ?
Si1 C2 H2C 109.5 . . ?
H2A C2 H2B 109.5 . . ?
H2A C2 H2C 109.5 . . ?
H2B C2 H2C 109.5 . . ?
Si1 C3 H3A 109.5 . . ?
Si1 C3 H3B 109.5 . . ?
Si1 C3 H3C 109.5 . . ?
H3A C3 H3B 109.5 . . ?
H3A C3 H3C 109.5 . . ?
H3B C3 H3C 109.5 . . ?
Si1 C4 H4A 109.5 . . ?
Si1 C4 H4B 109.5 . . ?
Si1 C4 H4C 109.5 . . ?
H4A C4 H4B 109.5 . . ?
H4A C4 H4C 109.5 . . ?
H4B C4 H4C 109.5 . . ?
V1 C5 H5A 106.4 . . ?
V1 C5 H5B 106.4 . . ?
Si2 C5 V1 123.65(6) . . ?
Si2 C5 H5A 106.4 . . ?
Si2 C5 H5B 106.4 . . ?
H5A C5 H5B 106.5 . . ?
Si2 C6 H6A 109.5 . . ?
Si2 C6 H6B 109.5 . . ?
Si2 C6 H6C 109.5 . . ?
H6A C6 H6B 109.5 . . ?
H6A C6 H6C 109.5 . . ?
H6B C6 H6C 109.5 . . ?
Si2 C7 H7A 109.5 . . ?
Si2 C7 H7B 109.5 . . ?
Si2 C7 H7C 109.5 . . ?
H7A C7 H7B 109.5 . . ?
H7A C7 H7C 109.5 . . ?
H7B C7 H7C 109.5 . . ?
Si2 C8 H8A 109.5 . . ?
Si2 C8 H8B 109.5 . . ?
Si2 C8 H8C 109.5 . . ?
H8A C8 H8B 109.5 . . ?
H8A C8 H8C 109.5 . . ?
H8B C8 H8C 109.5 . . ?
V1 C9 H9A 106.6 . . ?
V1 C9 H9B 106.6 . . ?
Si3 C9 V1 122.98(6) . . ?
Si3 C9 H9A 106.6 . . ?
Si3 C9 H9B 106.6 . . ?
H9A C9 H9B 106.5 . . ?
Si3 C10 H10A 109.5 . . ?
Si3 C10 H10B 109.5 . . ?
Si3 C10 H10C 109.5 . . ?
H10A C10 H10B 109.5 . . ?
H10A C10 H10C 109.5 . . ?
H10B C10 H10C 109.5 . . ?
Si3 C11 H11A 109.5 . . ?
Si3 C11 H11B 109.5 . . ?
Si3 C11 H11C 109.5 . . ?
H11A C11 H11B 109.5 . . ?
H11A C11 H11C 109.5 . . ?
H11B C11 H11C 109.5 . . ?
Si3 C12 H12A 109.5 . . ?
Si3 C12 H12B 109.5 . . ?
Si3 C12 H12C 109.5 . . ?
H12A C12 H12B 109.5 . . ?
H12A C12 H12C 109.5 . . ?
H12B C12 H12C 109.5 . . ?
V1 C13 H13A 106.1 . . ?
V1 C13 H13B 106.1 . . ?
Si4 C13 V1 124.96(6) . . ?
Si4 C13 H13A 106.1 . . ?
Si4 C13 H13B 106.1 . . ?
H13A C13 H13B 106.3 . . ?
Si4 C14 H14A 109.5 . . ?
Si4 C14 H14B 109.5 . . ?
Si4 C14 H14C 109.5 . . ?
H14A C14 H14B 109.5 . . ?
H14A C14 H14C 109.5 . . ?
H14B C14 H14C 109.5 . . ?
Si4 C15 H15A 109.5 . . ?
Si4 C15 H15B 109.5 . . ?
Si4 C15 H15C 109.5 . . ?
H15A C15 H15B 109.5 . . ?
H15A C15 H15C 109.5 . . ?
H15B C15 H15C 109.5 . . ?
Si4 C16 H16A 109.5 . . ?
Si4 C16 H16B 109.5 . . ?
Si4 C16 H16C 109.5 . . ?
H16A C16 H16B 109.5 . . ?
H16A C16 H16C 109.5 . . ?
H16B C16 H16C 109.5 . . ?
C17 O1 C24 113.68(9) . . ?
C17 O1 Li1 115.53(9) . . ?
C24 O1 Li1 111.82(9) . . ?
C18 O2 C19 113.90(9) . . ?
C18 O2 Li1 109.73(8) . . ?
C19 O2 Li1 113.69(8) . . ?
C20 O3 Li1 110.77(9) . . ?
C21 O3 C20 113.43(9) . . ?
C21 O3 Li1 116.61(9) . . ?
C22 O4 Li1 107.67(9) . . ?
C23 O4 C22 114.21(9) . . ?
C23 O4 Li1 113.07(8) . . ?
C25 O5 C32 113.79(9) . . ?
C25 O5 Li1 115.72(9) . . ?
C32 O5 Li1 111.73(9) . . ?
C26 O6 Li1 109.51(8) . . ?
C27 O6 C26 114.03(9) . . ?
C27 O6 Li1 113.94(8) . . ?
C28 O7 C29 113.95(9) . . ?
C28 O7 Li1 109.90(8) . . ?
C29 O7 Li1 116.48(9) . . ?
C30 O8 Li1 109.47(8) . . ?
C31 O8 C30 113.99(9) . . ?
C31 O8 Li1 113.32(8) . . ?
O1 C17 H17A 110.3 . . ?
O1 C17 H17B 110.3 . . ?
O1 C17 C18 107.17(10) . . ?
H17A C17 H17B 108.5 . . ?
C18 C17 H17A 110.3 . . ?
C18 C17 H17B 110.3 . . ?
O2 C18 C17 110.95(10) . . ?
O2 C18 H18A 109.4 . . ?
O2 C18 H18B 109.4 . . ?
C17 C18 H18A 109.4 . . ?
C17 C18 H18B 109.4 . . ?
H18A C18 H18B 108.0 . . ?
O2 C19 H19A 110.4 . . ?
O2 C19 H19B 110.4 . . ?
O2 C19 C20 106.62(9) . . ?
H19A C19 H19B 108.6 . . ?
C20 C19 H19A 110.4 . . ?
C20 C19 H19B 110.4 . . ?
O3 C20 C19 110.54(10) . . ?
O3 C20 H20A 109.5 . . ?
O3 C20 H20B 109.5 . . ?
C19 C20 H20A 109.5 . . ?
C19 C20 H20B 109.5 . . ?
H20A C20 H20B 108.1 . . ?
O3 C21 H21A 110.3 . . ?
O3 C21 H21B 110.3 . . ?
O3 C21 C22 107.29(10) . . ?
H21A C21 H21B 108.5 . . ?
C22 C21 H21A 110.3 . . ?
C22 C21 H21B 110.3 . . ?
O4 C22 C21 111.27(10) . . ?
O4 C22 H22A 109.4 . . ?
O4 C22 H22B 109.4 . . ?
C21 C22 H22A 109.4 . . ?
C21 C22 H22B 109.4 . . ?
H22A C22 H22B 108.0 . . ?
O4 C23 H23A 110.5 . . ?
O4 C23 H23B 110.5 . . ?
O4 C23 C24 106.18(9) . . ?
H23A C23 H23B 108.7 . . ?
C24 C23 H23A 110.5 . . ?
C24 C23 H23B 110.5 . . ?
O1 C24 C23 111.02(10) . . ?
O1 C24 H24A 109.4 . . ?
O1 C24 H24B 109.4 . . ?
C23 C24 H24A 109.4 . . ?
C23 C24 H24B 109.4 . . ?
H24A C24 H24B 108.0 . . ?
O5 C25 H25A 110.4 . . ?
O5 C25 H25B 110.4 . . ?
O5 C25 C26 106.66(9) . . ?
H25A C25 H25B 108.6 . . ?
C26 C25 H25A 110.4 . . ?
C26 C25 H25B 110.4 . . ?
O6 C26 C25 110.59(9) . . ?
O6 C26 H26A 109.5 . . ?
O6 C26 H26B 109.5 . . ?
C25 C26 H26A 109.5 . . ?
C25 C26 H26B 109.5 . . ?
H26A C26 H26B 108.1 . . ?
O6 C27 H27A 110.4 . . ?
O6 C27 H27B 110.4 . . ?
O6 C27 C28 106.63(9) . . ?
H27A C27 H27B 108.6 . . ?
C28 C27 H27A 110.4 . . ?
C28 C27 H27B 110.4 . . ?
O7 C28 C27 110.81(10) . . ?
O7 C28 H28A 109.5 . . ?
O7 C28 H28B 109.5 . . ?
C27 C28 H28A 109.5 . . ?
C27 C28 H28B 109.5 . . ?
H28A C28 H28B 108.1 . . ?
O7 C29 H29A 110.4 . . ?
O7 C29 H29B 110.4 . . ?
O7 C29 C30 106.44(10) . . ?
H29A C29 H29B 108.6 . . ?
C30 C29 H29A 110.4 . . ?
C30 C29 H29B 110.4 . . ?
O8 C30 C29 111.17(10) . . ?
O8 C30 H30A 109.4 . . ?
O8 C30 H30B 109.4 . . ?
C29 C30 H30A 109.4 . . ?
C29 C30 H30B 109.4 . . ?
H30A C30 H30B 108.0 . . ?
O8 C31 H31A 110.4 . . ?
O8 C31 H31B 110.4 . . ?
O8 C31 C32 106.60(9) . . ?
H31A C31 H31B 108.6 . . ?
C32 C31 H31A 110.4 . . ?
C32 C31 H31B 110.4 . . ?
O5 C32 C31 110.80(10) . . ?
O5 C32 H32A 109.5 . . ?
O5 C32 H32B 109.5 . . ?
C31 C32 H32A 109.5 . . ?
C31 C32 H32B 109.5 . . ?
H32A C32 H32B 108.1 . . ?
O1 Li1 O2 71.79(7) . . ?
O1 Li1 O4 70.77(7) . . ?
O1 Li1 O6 145.51(10) . . ?
O1 Li1 O8 78.71(7) . . ?
O2 Li1 O4 112.88(9) . . ?
O2 Li1 O8 140.99(10) . . ?
O3 Li1 O1 110.25(9) . . ?
O3 Li1 O2 72.14(6) . . ?
O3 Li1 O4 71.60(7) . . ?
O3 Li1 O5 142.68(10) . . ?
O3 Li1 O6 79.54(7) . . ?
O3 Li1 O7 82.12(7) . . ?
O3 Li1 O8 143.94(10) . . ?
O5 Li1 O1 82.37(7) . . ?
O5 Li1 O2 79.53(7) . . ?
O5 Li1 O4 143.77(10) . . ?
O5 Li1 O6 72.25(7) . . ?
O5 Li1 O7 111.01(9) . . ?
O5 Li1 O8 71.64(7) . . ?
O6 Li1 O2 80.77(7) . . ?
O6 Li1 O4 141.32(10) . . ?
O6 Li1 O8 113.41(9) . . ?
O7 Li1 O1 140.28(10) . . ?
O7 Li1 O2 145.68(10) . . ?
O7 Li1 O4 78.53(7) . . ?
O7 Li1 O6 72.38(7) . . ?
O7 Li1 O8 71.27(6) . . ?
O8 Li1 O4 79.44(7) . . ?

loop_
_geom_bond_atom_site_label_1
_geom_bond_atom_site_label_2
_geom_bond_distance
_geom_bond_site_symmetry_2
_geom_bond_publ_flag
V1 C1 2.1097(12) . ?
V1 C5 2.1055(12) . ?
V1 C9 2.1173(11) . ?
V1 C13 2.1099(12) . ?
Si1 C1 1.8423(12) . ?
Si1 C2 1.8828(13) . ?
Si1 C3 1.8801(13) . ?
Si1 C4 1.8809(13) . ?
Si2 C5 1.8483(12) . ?
Si2 C6 1.8771(15) . ?
Si2 C7 1.8771(14) . ?
Si2 C8 1.8729(14) . ?
Si3 C9 1.8324(12) . ?
Si3 C10 1.8702(13) . ?
Si3 C11 1.8718(14) . ?
Si3 C12 1.8907(13) . ?
Si4 C13 1.8461(12) . ?
Si4 C14 1.8795(14) . ?
Si4 C15 1.8760(15) . ?
Si4 C16 1.8796(13) . ?
C1 H1A 0.9900 . ?
C1 H1B 0.9900 . ?
C2 H2A 0.9800 . ?
C2 H2B 0.9800 . ?
C2 H2C 0.9800 . ?
C3 H3A 0.9800 . ?
C3 H3B 0.9800 . ?
C3 H3C 0.9800 . ?
C4 H4A 0.9800 . ?
C4 H4B 0.9800 . ?
C4 H4C 0.9800 . ?
C5 H5A 0.9900 . ?
C5 H5B 0.9900 . ?
C6 H6A 0.9800 . ?
C6 H6B 0.9800 . ?
C6 H6C 0.9800 . ?
C7 H7A 0.9800 . ?
C7 H7B 0.9800 . ?
C7 H7C 0.9800 . ?
C8 H8A 0.9800 . ?
C8 H8B 0.9800 . ?
C8 H8C 0.9800 . ?
C9 H9A 0.9900 . ?
C9 H9B 0.9900 . ?
C10 H10A 0.9800 . ?
C10 H10B 0.9800 . ?
C10 H10C 0.9800 . ?
C11 H11A 0.9800 . ?
C11 H11B 0.9800 . ?
C11 H11C 0.9800 . ?
C12 H12A 0.9800 . ?
C12 H12B 0.9800 . ?
C12 H12C 0.9800 . ?
C13 H13A 0.9900 . ?
C13 H13B 0.9900 . ?
C14 H14A 0.9800 . ?
C14 H14B 0.9800 . ?
C14 H14C 0.9800 . ?
C15 H15A 0.9800 . ?
C15 H15B 0.9800 . ?
C15 H15C 0.9800 . ?
C16 H16A 0.9800 . ?
C16 H16B 0.9800 . ?
C16 H16C 0.9800 . ?
O1 C17 1.4244(14) . ?
O1 C24 1.4263(14) . ?
O1 Li1 2.317(2) . ?
O2 C18 1.4247(15) . ?
O2 C19 1.4261(14) . ?
O2 Li1 2.362(2) . ?
O3 C20 1.4307(14) . ?
O3 C21 1.4192(15) . ?
O3 Li1 2.291(2) . ?
O4 C22 1.4248(14) . ?
O4 C23 1.4228(15) . ?
O4 Li1 2.432(2) . ?
O5 C25 1.4242(14) . ?
O5 C32 1.4259(14) . ?
O5 Li1 2.295(2) . ?
O6 C26 1.4275(14) . ?
O6 C27 1.4248(14) . ?
O6 Li1 2.341(2) . ?
O7 C28 1.4271(15) . ?
O7 C29 1.4293(14) . ?
O7 Li1 2.312(2) . ?
O8 C30 1.4257(15) . ?
O8 C31 1.4253(14) . ?
O8 Li1 2.392(2) . ?
C17 H17A 0.9900 . ?
C17 H17B 0.9900 . ?
C17 C18 1.5057(17) . ?
C18 H18A 0.9900 . ?
C18 H18B 0.9900 . ?
C19 H19A 0.9900 . ?
C19 H19B 0.9900 . ?
C19 C20 1.5069(17) . ?
C20 H20A 0.9900 . ?
C20 H20B 0.9900 . ?
C21 H21A 0.9900 . ?
C21 H21B 0.9900 . ?
C21 C22 1.5087(17) . ?
C22 H22A 0.9900 . ?
C22 H22B 0.9900 . ?
C23 H23A 0.9900 . ?
C23 H23B 0.9900 . ?
C23 C24 1.5074(17) . ?
C24 H24A 0.9900 . ?
C24 H24B 0.9900 . ?
C25 H25A 0.9900 . ?
C25 H25B 0.9900 . ?
C25 C26 1.5102(17) . ?
C26 H26A 0.9900 . ?
C26 H26B 0.9900 . ?
C27 H27A 0.9900 . ?
C27 H27B 0.9900 . ?
C27 C28 1.5070(17) . ?
C28 H28A 0.9900 . ?
C28 H28B 0.9900 . ?
C29 H29A 0.9900 . ?
C29 H29B 0.9900 . ?
C29 C30 1.5072(18) . ?
C30 H30A 0.9900 . ?
C30 H30B 0.9900 . ?
C31 H31A 0.9900 . ?
C31 H31B 0.9900 . ?
C31 C32 1.5104(17) . ?
C32 H32A 0.9900 . ?
C32 H32B 0.9900 . ?

loop_
_geom_torsion_atom_site_label_1
_geom_torsion_atom_site_label_2
_geom_torsion_atom_site_label_3
_geom_torsion_atom_site_label_4
_geom_torsion
_geom_torsion_site_symmetry_1
_geom_torsion_site_symmetry_2
_geom_torsion_site_symmetry_3
_geom_torsion_site_symmetry_4
_geom_torsion_publ_flag
C2 Si1 C1 V1 -179.36(7) . . . . ?
C3 Si1 C1 V1 60.17(9) . . . . ?
C4 Si1 C1 V1 -58.73(9) . . . . ?
C6 Si2 C5 V1 -41.87(10) . . . . ?
C7 Si2 C5 V1 -162.12(8) . . . . ?
C8 Si2 C5 V1 77.87(9) . . . . ?
C10 Si3 C9 V1 61.31(9) . . . . ?
C11 Si3 C9 V1 -58.47(9) . . . . ?
C12 Si3 C9 V1 -179.02(7) . . . . ?
C14 Si4 C13 V1 164.50(8) . . . . ?
C15 Si4 C13 V1 44.41(9) . . . . ?
C16 Si4 C13 V1 -76.30(9) . . . . ?
O1 C17 C18 O2 -55.95(13) . . . . ?
O2 C19 C20 O3 -57.00(13) . . . . ?
O3 C21 C22 O4 -57.31(13) . . . . ?
O4 C23 C24 O1 -58.46(12) . . . . ?
O5 C25 C26 O6 56.11(12) . . . . ?
O6 C27 C28 O7 57.48(12) . . . . ?
O7 C29 C30 O8 56.31(13) . . . . ?
O8 C31 C32 O5 56.90(13) . . . . ?
C17 O1 C24 C23 -83.83(12) . . . . ?
C18 O2 C19 C20 163.26(10) . . . . ?
C19 O2 C18 C17 -82.19(12) . . . . ?
C20 O3 C21 C22 169.32(9) . . . . ?
C21 O3 C20 C19 -84.05(12) . . . . ?
C22 O4 C23 C24 162.24(10) . . . . ?
C23 O4 C22 C21 -80.31(13) . . . . ?
C24 O1 C17 C18 168.62(9) . . . . ?
C25 O5 C32 C31 84.92(12) . . . . ?
C26 O6 C27 C28 -164.12(9) . . . . ?
C27 O6 C26 C25 81.90(12) . . . . ?
C28 O7 C29 C30 -168.16(10) . . . . ?
C29 O7 C28 C27 84.23(12) . . . . ?
C30 O8 C31 C32 -163.43(10) . . . . ?
C31 O8 C30 C29 81.84(12) . . . . ?
C32 O5 C25 C26 -168.75(9) . . . . ?
Li1 O1 C17 C18 37.38(13) . . . . ?
Li1 O1 C24 C23 49.21(12) . . . . ?
Li1 O2 C18 C17 46.54(12) . . . . ?
Li1 O2 C19 C20 36.56(13) . . . . ?
Li1 O3 C20 C19 49.29(12) . . . . ?
Li1 O3 C21 C22 38.83(13) . . . . ?
Li1 O4 C22 C21 46.13(12) . . . . ?
Li1 O4 C23 C24 38.65(12) . . . . ?
Li1 O5 C25 C26 -37.34(12) . . . . ?
Li1 O5 C32 C31 -48.41(12) . . . . ?
Li1 O6 C26 C25 -47.10(11) . . . . ?
Li1 O6 C27 C28 -37.39(12) . . . . ?
Li1 O7 C28 C27 -48.59(12) . . . . ?
Li1 O7 C29 C30 -38.55(13) . . . . ?
Li1 O8 C30 C29 -46.25(12) . . . . ?
Li1 O8 C31 C32 -37.34(12) . . . . ?
